data_4341064
loop_
_publ_author_name
'Zhang, Shaowei'
'Shi, Wei'
'Li, Leilei'
'Duan, Eryue'
'Cheng, Peng'

_publ_section_title
;
 Lanthanide Coordination Polymers with &quot;fsy-type&quot; Topology Based
 on 4,4'-Azobenzoic Acid: Syntheses, Crystal Structures, and Magnetic
 Properties.
;
_journal_issue 19
_journal_name_full 'Inorganic chemistry'
_journal_page_first 10340
_journal_page_last 10346
_journal_paper_doi 10.1021/ic501395p
_journal_volume 53
_journal_year 2014
_chemical_formula_sum 'C54 H51 Gd2 N9 O15'
_chemical_formula_weight 1380.54
_chemical_name_systematic
; 
 ? 
;
_space_group_IT_number 14
_symmetry_cell_setting monoclinic
_symmetry_space_group_name_Hall '-P 2yn'
_symmetry_space_group_name_H-M 'P 1 21/n 1'
_atom_sites_solution_hydrogens geom
_atom_sites_solution_primary direct
_atom_sites_solution_secondary difmap
_audit_creation_method SHELXL-97
_cell_angle_alpha 90.00
_cell_angle_beta 94.984(3)
_cell_angle_gamma 90.00
_cell_formula_units_Z 2
_cell_length_a 16.2318(5)
_cell_length_b 8.7252(3)
_cell_length_c 20.7773(6)
_cell_measurement_reflns_used 6470
_cell_measurement_temperature 126.95(10)
_cell_measurement_theta_max 28.7430
_cell_measurement_theta_min 3.3630
_cell_volume 2931.47(16)
_computing_structure_refinement 'SHELXL-97 (Sheldrick, 1997)'
_computing_structure_solution 'SHELXS-97 (Sheldrick, 1990)'
_diffrn_ambient_temperature 126.95(10)
_diffrn_detector_area_resol_mean 16.2116
_diffrn_measured_fraction_theta_full 0.985
_diffrn_measured_fraction_theta_max 0.985
_diffrn_measurement_device_type 'SuperNova, Single source at offset, Eos'
_diffrn_measurement_method '\w scans'
_diffrn_radiation_monochromator mirror
_diffrn_radiation_source 'SuperNova (Mo) X-ray Source'
_diffrn_radiation_type MoK\a
_diffrn_radiation_wavelength 0.71073
_diffrn_reflns_av_R_equivalents 0.0354
_diffrn_reflns_av_sigmaI/netI 0.0481
_diffrn_reflns_limit_h_max 17
_diffrn_reflns_limit_h_min -19
_diffrn_reflns_limit_k_max 10
_diffrn_reflns_limit_k_min -10
_diffrn_reflns_limit_l_max 24
_diffrn_reflns_limit_l_min -24
_diffrn_reflns_number 12730
_diffrn_reflns_theta_full 25.01
_diffrn_reflns_theta_max 25.01
_diffrn_reflns_theta_min 3.51
_exptl_absorpt_coefficient_mu 2.314
_exptl_absorpt_correction_T_max 0.8736
_exptl_absorpt_correction_T_min 0.7084
_exptl_absorpt_correction_type multi-scan
_exptl_absorpt_process_details SADABS
_exptl_crystal_colour Orange
_exptl_crystal_density_diffrn 1.564
_exptl_crystal_density_method 'not measured'
_exptl_crystal_description Strip
_exptl_crystal_F_000 1372
_exptl_crystal_size_max 0.16
_exptl_crystal_size_mid 0.12
_exptl_crystal_size_min 0.06
_refine_diff_density_max 1.409
_refine_diff_density_min -0.805
_refine_diff_density_rms 0.126
_refine_ls_extinction_method none
_refine_ls_goodness_of_fit_ref 1.051
_refine_ls_hydrogen_treatment mixed
_refine_ls_matrix_type full
_refine_ls_number_parameters 409
_refine_ls_number_reflns 5100
_refine_ls_number_restraints 49
_refine_ls_restrained_S_all 1.060
_refine_ls_R_factor_all 0.0477
_refine_ls_R_factor_gt 0.0399
_refine_ls_shift/su_max 0.001
_refine_ls_shift/su_mean 0.000
_refine_ls_structure_factor_coef Fsqd
_refine_ls_weighting_details 'calc w=1/[\s^2^(Fo^2^)+(0.0351P)^2^+12.5505P] where P=(Fo^2^+2Fc^2^)/3'
_refine_ls_weighting_scheme calc
_refine_ls_wR_factor_gt 0.0887
_refine_ls_wR_factor_ref 0.0933
_reflns_number_gt 4449
_reflns_number_total 5100
_reflns_threshold_expression >2sigma(I)
_cod_data_source_file ic501395p_si_002.cif
_cod_data_source_block 3
_cod_depositor_comments
;
The following automatic conversions were performed:

'_symmetry_cell_setting' value 'Monoclinic' changed to 'monoclinic'
according to
/home/saulius/struct/COD-crude-data--automatic-downloads/rss-feeds/ACS/lib/dictionaries/cif_core.dic
dictionary named 'cif_core.dic' version 2.4.2 from
2011-04-26.

'_exptl_absorpt_correction_type' value 'Multi-scan'
changed to 'multi-scan' according to
/home/saulius/struct/COD-crude-data--automatic-downloads/rss-feeds/ACS/lib/dictionaries/cif_core.dic
dictionary named 'cif_core.dic' version 2.4.2 from 2011-04-26.

Automatic conversion script
Id: cif_fix_values 2281 2013-09-26 08:29:07Z andrius 

 Adding full bibliography for 4341062--4341068.cif.
;
_cod_original_sg_symbol_H-M P21/n
_cod_database_code 4341064

loop_
_symmetry_equiv_pos_as_xyz
'x, y, z'
'-x+1/2, y+1/2, -z+1/2'
'-x, -y, -z'
'x-1/2, -y-1/2, z-1/2'

loop_
_atom_site_label
_atom_site_type_symbol
_atom_site_fract_x
_atom_site_fract_y
_atom_site_fract_z
_atom_site_U_iso_or_equiv
_atom_site_adp_type
_atom_site_occupancy
_atom_site_symmetry_multiplicity
_atom_site_calc_flag
_atom_site_refinement_flags
_atom_site_disorder_assembly
_atom_site_disorder_group
Gd1 Gd 0.242310(15) 0.22108(3) 0.712176(11) 0.01357(10) Uani 1 1 d . . .
O4 O 0.1788(2) 0.2989(4) 0.80263(17) 0.0182(8) Uani 1 1 d . . .
O1 O 0.1252(2) 0.3574(4) 0.66190(17) 0.0231(9) Uani 1 1 d . . .
O2 O 0.3704(2) 0.3200(4) 0.74856(17) 0.0198(8) Uani 1 1 d . . .
O5 O 0.1364(2) 0.0431(4) 0.70090(18) 0.0226(8) Uani 1 1 d . . .
O7 O 0.2775(3) 0.3209(5) 0.61158(19) 0.0327(10) Uani 1 1 d . . .
O3 O 0.3203(2) 0.0368(4) 0.65918(17) 0.0227(9) Uani 1 1 d . . .
O6 O 0.2883(2) 0.0313(4) 0.79535(16) 0.0168(8) Uani 1 1 d . . .
N1 N -0.0152(3) 0.9337(5) 0.4995(2) 0.0255(11) Uani 1 1 d . . .
C6 C -0.0049(4) 0.6855(7) 0.5464(3) 0.0334(15) Uani 1 1 d . . .
H6 H -0.0558 0.6637 0.5242 0.040 Uiso 1 1 calc R . .
C4 C 0.1092(4) 0.8581(6) 0.5702(3) 0.0239(12) Uani 1 1 d . . .
H4 H 0.1346 0.9521 0.5645 0.029 Uiso 1 1 calc R . .
C7 C 0.0344(4) 0.5765(6) 0.5870(3) 0.0302(14) Uani 1 1 d . . .
H7 H 0.0098 0.4814 0.5920 0.036 Uiso 1 1 calc R . .
C8 C 0.4025(3) 0.4299(6) 0.7808(2) 0.0179(11) Uani 1 1 d . . .
C3 C 0.1478(4) 0.7483(6) 0.6099(2) 0.0222(12) Uani 1 1 d . . .
H3 H 0.2000 0.7680 0.6302 0.027 Uiso 1 1 calc R . .
C15 C 0.3563(3) -0.0845(6) 0.6766(2) 0.0182(11) Uani 1 1 d . . .
C5 C 0.0320(4) 0.8261(6) 0.5389(3) 0.0249(13) Uani 1 1 d . . .
C16 C 0.4483(4) -0.0939(6) 0.6731(3) 0.0233(12) Uani 1 1 d . . .
C2 C 0.1100(3) 0.6091(6) 0.6201(2) 0.0182(11) Uani 1 1 d . . .
C21 C 0.4928(4) -0.2099(8) 0.7056(3) 0.0430(17) Uani 1 1 d . . .
H21 H 0.4650 -0.2851 0.7269 0.052 Uiso 1 1 calc R . .
C1 C 0.1512(3) 0.4933(6) 0.6657(2) 0.0149(11) Uani 1 1 d . . .
C9 C 0.4940(3) 0.4256(6) 0.7973(3) 0.0232(12) Uani 1 1 d . . .
C10 C 0.5326(4) 0.5381(8) 0.8365(3) 0.0348(15) Uani 1 1 d . . .
H10 H 0.5011 0.6140 0.8540 0.042 Uiso 1 1 calc R . .
C17 C 0.4903(4) 0.0162(7) 0.6412(3) 0.0334(15) Uani 1 1 d . . .
H17 H 0.4616 0.0945 0.6187 0.040 Uiso 1 1 calc R . .
N2 N 0.7564(5) 0.4596(8) 0.8400(3) 0.0564(16) Uani 1 1 d U . .
C14 C 0.5407(4) 0.3125(8) 0.7731(4) 0.0431(17) Uani 1 1 d . . .
H14 H 0.5154 0.2346 0.7481 0.052 Uiso 1 1 calc R . .
C18 C 0.5770(5) 0.0087(8) 0.6431(3) 0.0454(16) Uani 1 1 d U . .
H18 H 0.6056 0.0822 0.6215 0.055 Uiso 1 1 calc R D .
C12 C 0.6632(6) 0.4306(10) 0.8243(4) 0.0578(19) Uani 1 1 d U . .
N3 N 0.7153(4) -0.1388(8) 0.6887(3) 0.0560(16) Uani 1 1 d U . .
C11 C 0.6169(4) 0.5378(9) 0.8497(3) 0.0462(19) Uani 1 1 d . . .
H11 H 0.6420 0.6128 0.8764 0.055 Uiso 1 1 calc R . .
C19 C 0.6199(5) -0.1057(10) 0.6765(4) 0.0544(18) Uani 1 1 d U . .
C20 C 0.5772(5) -0.2155(11) 0.7069(4) 0.064(2) Uani 1 1 d . . .
H20 H 0.6060 -0.2949 0.7286 0.077 Uiso 1 1 calc R D .
N6 N 0.2629(6) 0.5909(10) 0.4174(4) 0.021(2) Uani 0.50 1 d PU . .
C26 C 0.4232(6) 0.2903(10) 0.4905(4) 0.067(3) Uani 1 1 d . . .
H26A H 0.4485 0.1923 0.4851 0.100 Uiso 0.67 1 calc PR A 1
H26B H 0.4619 0.3574 0.5139 0.100 Uiso 0.67 1 calc PR A 1
H26C H 0.4069 0.3336 0.4488 0.100 Uiso 0.67 1 calc PR A 1
H26D H 0.4291 0.3792 0.4640 0.100 Uiso 0.33 1 calc PR A 2
H26E H 0.3876 0.2174 0.4673 0.100 Uiso 0.33 1 calc PR A 2
H26F H 0.4764 0.2449 0.5012 0.100 Uiso 0.33 1 calc PR A 2
C13 C 0.6264(5) 0.3142(9) 0.7862(4) 0.0550(19) Uani 1 1 d U . .
H13 H 0.6587 0.2382 0.7696 0.066 Uiso 1 1 calc R . .
O8 O 0.3927(5) 0.6650(10) 0.4322(5) 0.038(2) Uani 0.50 1 d P . .
C25 C 0.4138(6) 0.4479(10) 0.6049(4) 0.072(3) Uani 1 1 d . . .
H25D H 0.4664 0.4154 0.6251 0.108 Uiso 0.33 1 calc PR B 2
H25E H 0.3741 0.4508 0.6365 0.108 Uiso 0.33 1 calc PR B 2
H25F H 0.4192 0.5482 0.5868 0.108 Uiso 0.33 1 calc PR B 2
H25A H 0.3937 0.5506 0.6086 0.108 Uiso 0.67 1 calc PR B 1
H25B H 0.4552 0.4457 0.5746 0.108 Uiso 0.67 1 calc PR B 1
H25C H 0.4376 0.4134 0.6463 0.108 Uiso 0.67 1 calc PR B 1
C27 C 0.3270(7) 0.6606(12) 0.4505(5) 0.019(2) Uani 0.50 1 d PDU . .
C29 C 0.1824(8) 0.5781(15) 0.4445(6) 0.039(3) Uani 0.50 1 d PU . .
H29A H 0.1904 0.5392 0.4878 0.058 Uiso 0.50 1 calc PR . .
H29B H 0.1474 0.5094 0.4184 0.058 Uiso 0.50 1 calc PR . .
H29C H 0.1569 0.6773 0.4449 0.058 Uiso 0.50 1 calc PR . .
C28 C 0.3095(9) 0.7355(16) 0.5143(6) 0.043(3) Uani 0.50 1 d PDU . .
H28A H 0.2788 0.8284 0.5057 0.064 Uiso 0.50 1 calc PR . .
H28B H 0.3608 0.7586 0.5388 0.064 Uiso 0.50 1 calc PR . .
H28C H 0.2778 0.6666 0.5384 0.064 Uiso 0.50 1 calc PR . .
C24 C 0.2754(7) 0.1750(11) 0.5055(4) 0.082(3) Uani 1 1 d . . .
H24A H 0.2510 0.2113 0.4646 0.124 Uiso 0.67 1 calc PR C 1
H24B H 0.2357 0.1821 0.5370 0.124 Uiso 0.67 1 calc PR C 1
H24C H 0.2921 0.0702 0.5014 0.124 Uiso 0.67 1 calc PR C 1
H24D H 0.2692 0.0744 0.5231 0.124 Uiso 0.33 1 calc PR C 2
H24E H 0.3134 0.1712 0.4726 0.124 Uiso 0.33 1 calc PR C 2
H24F H 0.2227 0.2112 0.4871 0.124 Uiso 0.33 1 calc PR C 2
C30 C 0.2760(10) 0.528(2) 0.3552(7) 0.059(4) Uani 0.50 1 d P . .
H30A H 0.3232 0.5760 0.3390 0.088 Uiso 0.50 1 calc PR . .
H30B H 0.2280 0.5454 0.3259 0.088 Uiso 0.50 1 calc PR . .
H30C H 0.2858 0.4195 0.3594 0.088 Uiso 0.50 1 calc PR . .
N4 N 0.3498(8) 0.2715(12) 0.5267(5) 0.046(2) Uani 0.67 1 d P D 1
N5 N 0.3855(12) 0.337(2) 0.5524(10) 0.034(4) Uani 0.33 1 d P D 2
C23 C 0.3419(9) 0.3417(12) 0.5812(5) 0.034(2) Uani 0.67 1 d P D 1
C22 C 0.3100(14) 0.288(3) 0.5612(12) 0.029(5) Uani 0.33 1 d PU D 2

loop_
_atom_site_aniso_label
_atom_site_aniso_U_11
_atom_site_aniso_U_22
_atom_site_aniso_U_33
_atom_site_aniso_U_23
_atom_site_aniso_U_13
_atom_site_aniso_U_12
Gd1 0.01129(15) 0.01079(14) 0.01833(14) 0.00030(10) -0.00047(10) 0.00007(10)
O4 0.013(2) 0.0167(19) 0.0258(19) 0.0003(16) 0.0040(15) 0.0016(15)
O1 0.024(2) 0.012(2) 0.032(2) 0.0037(16) -0.0069(17) -0.0009(15)
O2 0.014(2) 0.0161(19) 0.0287(19) -0.0014(16) 0.0001(16) -0.0009(15)
O5 0.018(2) 0.018(2) 0.031(2) 0.0028(17) -0.0023(16) -0.0015(16)
O7 0.041(3) 0.030(2) 0.028(2) 0.0066(19) 0.010(2) 0.0092(19)
O3 0.028(2) 0.017(2) 0.0248(19) 0.0008(16) 0.0071(17) 0.0054(16)
O6 0.018(2) 0.0115(18) 0.0197(17) -0.0022(14) -0.0065(15) -0.0010(14)
N1 0.028(3) 0.020(2) 0.027(2) 0.005(2) -0.006(2) 0.002(2)
C6 0.028(4) 0.026(3) 0.044(4) 0.007(3) -0.016(3) -0.004(3)
C4 0.025(3) 0.015(3) 0.031(3) 0.002(2) -0.001(2) -0.002(2)
C7 0.035(4) 0.014(3) 0.039(3) 0.003(3) -0.012(3) -0.007(2)
C8 0.016(3) 0.013(3) 0.025(3) 0.006(2) 0.001(2) -0.001(2)
C3 0.021(3) 0.024(3) 0.020(3) 0.002(2) -0.006(2) -0.003(2)
C15 0.021(3) 0.017(3) 0.017(2) -0.003(2) 0.002(2) 0.003(2)
C5 0.033(4) 0.015(3) 0.025(3) 0.003(2) -0.004(2) 0.005(2)
C16 0.020(3) 0.025(3) 0.025(3) -0.004(2) 0.003(2) -0.001(2)
C2 0.022(3) 0.013(3) 0.019(2) 0.001(2) -0.003(2) 0.002(2)
C21 0.022(4) 0.051(4) 0.056(4) 0.021(4) 0.010(3) 0.009(3)
C1 0.016(3) 0.016(3) 0.013(2) -0.004(2) 0.002(2) 0.002(2)
C9 0.015(3) 0.019(3) 0.034(3) 0.009(2) 0.000(2) -0.003(2)
C10 0.024(4) 0.039(4) 0.040(3) 0.010(3) -0.007(3) -0.010(3)
C17 0.029(4) 0.035(4) 0.037(3) -0.001(3) 0.011(3) -0.006(3)
N2 0.068(3) 0.053(4) 0.044(3) -0.005(3) -0.016(3) 0.004(3)
C14 0.020(4) 0.040(4) 0.069(5) -0.001(4) 0.003(3) 0.005(3)
C18 0.043(2) 0.048(2) 0.046(2) -0.0056(17) 0.0114(17) -0.0095(17)
C12 0.057(2) 0.059(2) 0.058(2) 0.0087(18) 0.0048(18) -0.0015(18)
N3 0.054(3) 0.055(4) 0.061(4) 0.021(3) 0.017(3) -0.001(3)
C11 0.027(4) 0.058(5) 0.049(4) 0.017(4) -0.020(3) -0.018(3)
C19 0.048(3) 0.070(5) 0.045(4) -0.010(3) 0.003(4) 0.003(4)
C20 0.024(4) 0.104(7) 0.064(5) 0.025(5) 0.004(4) 0.020(4)
N6 0.022(3) 0.018(3) 0.022(2) 0.0034(18) 0.0049(18) 0.0003(18)
C26 0.078(7) 0.076(6) 0.051(5) 0.000(4) 0.039(5) 0.003(5)
C13 0.023(3) 0.056(5) 0.085(6) -0.002(4) 0.005(3) 0.016(3)
O8 0.020(5) 0.032(5) 0.064(6) -0.005(4) 0.012(4) -0.014(4)
C25 0.113(9) 0.054(5) 0.049(5) 0.001(4) 0.012(5) -0.043(5)
C27 0.021(3) 0.017(3) 0.020(3) 0.0006(19) 0.0035(19) 0.0026(19)
C29 0.034(4) 0.034(4) 0.048(4) 0.004(3) 0.009(3) -0.005(3)
C28 0.042(5) 0.041(5) 0.046(5) -0.009(4) 0.008(4) 0.006(3)
C24 0.120(10) 0.080(7) 0.044(4) 0.000(5) -0.010(5) -0.045(6)
C30 0.051(11) 0.073(12) 0.050(9) -0.006(8) -0.008(8) 0.002(8)
N4 0.059(7) 0.052(6) 0.030(5) 0.000(5) 0.016(5) 0.007(5)
N5 0.045(13) 0.041(11) 0.018(8) -0.005(8) 0.015(9) -0.009(9)
C23 0.051(8) 0.027(6) 0.025(5) 0.011(5) 0.008(6) 0.009(6)
C22 0.030(5) 0.029(5) 0.029(5) 0.001(2) 0.002(2) 0.000(2)

loop_
_atom_type_symbol
_atom_type_description
_atom_type_scat_dispersion_real
_atom_type_scat_dispersion_imag
_atom_type_scat_source
C C 0.0033 0.0016 'International Tables Vol C Tables 4.2.6.8 and 6.1.1.4'
H H 0.0000 0.0000 'International Tables Vol C Tables 4.2.6.8 and 6.1.1.4'
Gd Gd -0.1653 3.9035 'International Tables Vol C Tables 4.2.6.8 and 6.1.1.4'
N N 0.0061 0.0033 'International Tables Vol C Tables 4.2.6.8 and 6.1.1.4'
O O 0.0106 0.0060 'International Tables Vol C Tables 4.2.6.8 and 6.1.1.4'

loop_
_geom_angle_atom_site_label_1
_geom_angle_atom_site_label_2
_geom_angle_atom_site_label_3
_geom_angle
_geom_angle_site_symmetry_1
_geom_angle_site_symmetry_3
O5 Gd1 O2 157.10(12) . .
O5 Gd1 O4 84.28(13) . .
O2 Gd1 O4 94.33(12) . .
O5 Gd1 O3 85.40(13) . .
O2 Gd1 O3 84.51(13) . .
O4 Gd1 O3 149.88(12) . .
O5 Gd1 O7 112.95(14) . .
O2 Gd1 O7 82.69(14) . .
O4 Gd1 O7 139.59(13) . .
O3 Gd1 O7 70.25(13) . .
O5 Gd1 O1 74.68(12) . .
O2 Gd1 O1 127.65(12) . .
O4 Gd1 O1 79.48(12) . .
O3 Gd1 O1 124.53(13) . .
O7 Gd1 O1 71.24(14) . .
O5 Gd1 O6 78.26(12) . .
O2 Gd1 O6 79.23(12) . .
O4 Gd1 O6 75.95(12) . .
O3 Gd1 O6 74.27(12) . .
O7 Gd1 O6 141.39(13) . .
O1 Gd1 O6 144.90(13) . .
O5 Gd1 O6 121.71(12) . 2_556
O2 Gd1 O6 78.71(11) . 2_556
O4 Gd1 O6 70.62(11) . 2_556
O3 Gd1 O6 137.70(11) . 2_556
O7 Gd1 O6 69.29(12) . 2_556
O1 Gd1 O6 49.97(11) . 2_556
O6 Gd1 O6 138.00(7) . 2_556
O5 Gd1 C1 99.34(14) . .
O2 Gd1 C1 102.67(13) . .
O4 Gd1 C1 77.43(12) . .
O3 Gd1 C1 132.26(13) . .
O7 Gd1 C1 64.20(14) . .
O1 Gd1 C1 25.04(13) . .
O6 Gd1 C1 153.38(12) . .
O6 Gd1 C1 25.51(12) 2_556 .
C15 O4 Gd1 139.3(3) 2_556 .
C1 O1 Gd1 101.0(3) . .
C8 O2 Gd1 141.1(3) . .
C8 O5 Gd1 153.0(3) 2_546 .
C22 O7 C23 36.4(10) . .
C22 O7 Gd1 143.7(10) . .
C23 O7 Gd1 138.9(5) . .
C15 O3 Gd1 134.0(3) . .
C1 O6 Gd1 143.0(3) 2_546 .
C1 O6 Gd1 84.5(3) 2_546 2_546
Gd1 O6 Gd1 125.39(13) . 2_546
N1 N1 C5 114.0(6) 3_576 .
C5 C6 C7 119.8(6) . .
C5 C6 H6 120.1 . .
C7 C6 H6 120.1 . .
C3 C4 C5 119.0(5) . .
C3 C4 H4 120.5 . .
C5 C4 H4 120.5 . .
C2 C7 C6 120.1(5) . .
C2 C7 H7 120.0 . .
C6 C7 H7 120.0 . .
O5 C8 O2 124.5(5) 2_556 .
O5 C8 C9 117.9(5) 2_556 .
O2 C8 C9 117.5(5) . .
C4 C3 C2 121.1(5) . .
C4 C3 H3 119.4 . .
C2 C3 H3 119.4 . .
O3 C15 O4 124.7(5) . 2_546
O3 C15 C16 118.3(5) . .
O4 C15 C16 117.0(5) 2_546 .
C6 C5 C4 120.6(5) . .
C6 C5 N1 115.8(5) . .
C4 C5 N1 123.7(5) . .
C17 C16 C21 119.0(6) . .
C17 C16 C15 121.3(5) . .
C21 C16 C15 119.6(5) . .
C3 C2 C7 119.4(5) . .
C3 C2 C1 120.5(5) . .
C7 C2 C1 120.1(5) . .
C20 C21 C16 120.9(7) . .
C20 C21 H21 119.6 . .
C16 C21 H21 119.6 . .
O1 C1 O6 121.7(5) . 2_556
O1 C1 C2 117.8(4) . .
O6 C1 C2 120.5(4) 2_556 .
O1 C1 Gd1 53.9(3) . .
O6 C1 Gd1 70.0(3) 2_556 .
C2 C1 Gd1 160.4(3) . .
C14 C9 C10 119.3(6) . .
C14 C9 C8 120.3(5) . .
C10 C9 C8 120.3(5) . .
C11 C10 C9 120.4(7) . .
C11 C10 H10 119.8 . .
C9 C10 H10 119.8 . .
C16 C17 C18 119.3(6) . .
C16 C17 H17 120.3 . .
C18 C17 H17 120.3 . .
N3 N2 C12 101.3(7) 2_656 .
C9 C14 C13 119.8(7) . .
C9 C14 H14 120.1 . .
C13 C14 H14 120.1 . .
C19 C18 C17 120.7(7) . .
C19 C18 H18 119.6 . .
C17 C18 H18 119.6 . .
C11 C12 C13 120.5(8) . .
C11 C12 N2 112.2(7) . .
C13 C12 N2 127.3(8) . .
N2 N3 C19 102.1(7) 2_646 .
C12 C11 C10 120.6(7) . .
C12 C11 H11 119.7 . .
C10 C11 H11 119.7 . .
C18 C19 C20 119.3(8) . .
C18 C19 N3 131.6(8) . .
C20 C19 N3 109.1(7) . .
C19 C20 C21 120.8(8) . .
C19 C20 H20 119.6 . .
C21 C20 H20 119.6 . .
C27 N6 C30 117.7(10) . .
C27 N6 C29 120.9(9) . .
C30 N6 C29 121.4(11) . .
N4 C26 N5 36.8(7) . .
N4 C26 H26A 109.5 . .
N5 C26 H26A 122.9 . .
N4 C26 H26B 109.5 . .
N5 C26 H26B 72.7 . .
H26A C26 H26B 109.5 . .
N4 C26 H26C 109.5 . .
N5 C26 H26C 123.7 . .
H26A C26 H26C 109.5 . .
H26B C26 H26C 109.5 . .
N4 C26 H26D 120.6 . .
N5 C26 H26D 109.5 . .
H26A C26 H26D 126.0 . .
H26B C26 H26D 72.8 . .
H26C C26 H26D 36.8 . .
N4 C26 H26E 72.8 . .
N5 C26 H26E 109.5 . .
H26A C26 H26E 66.2 . .
H26B C26 H26E 175.7 . .
H26C C26 H26E 72.7 . .
H26D C26 H26E 109.5 . .
N4 C26 H26F 126.0 . .
N5 C26 H26F 109.5 . .
H26A C26 H26F 43.3 . .
H26B C26 H26F 66.2 . .
H26C C26 H26F 122.9 . .
H26D C26 H26F 109.5 . .
H26E C26 H26F 109.5 . .
C14 C13 C12 119.4(7) . .
C14 C13 H13 120.3 . .
C12 C13 H13 120.3 . .
N5 C25 C23 37.1(7) . .
N5 C25 H25D 109.5 . .
C23 C25 H25D 125.7 . .
N5 C25 H25E 109.5 . .
C23 C25 H25E 72.4 . .
H25D C25 H25E 109.5 . .
N5 C25 H25F 109.5 . .
C23 C25 H25F 121.0 . .
H25D C25 H25F 109.5 . .
H25E C25 H25F 109.5 . .
N5 C25 H25A 125.1 . .
C23 C25 H25A 109.5 . .
H25D C25 H25A 122.4 . .
H25E C25 H25A 70.5 . .
H25F C25 H25A 39.0 . .
N5 C25 H25B 72.4 . .
C23 C25 H25B 109.5 . .
H25D C25 H25B 68.7 . .
H25E C25 H25B 177.9 . .
H25F C25 H25B 70.6 . .
H25A C25 H25B 109.5 . .
N5 C25 H25C 121.7 . .
C23 C25 H25C 109.5 . .
H25D C25 H25C 40.8 . .
H25E C25 H25C 68.7 . .
H25F C25 H25C 126.5 . .
H25A C25 H25C 109.5 . .
H25B C25 H25C 109.5 . .
O8 C27 N6 122.6(10) . .
O8 C27 C28 121.0(11) . .
N6 C27 C28 116.4(10) . .
N6 C29 H29A 109.5 . .
N6 C29 H29B 109.5 . .
H29A C29 H29B 109.5 . .
N6 C29 H29C 109.5 . .
H29A C29 H29C 109.5 . .
H29B C29 H29C 109.5 . .
C27 C28 H28A 109.5 . .
C27 C28 H28B 109.5 . .
H28A C28 H28B 109.5 . .
C27 C28 H28C 109.5 . .
H28A C28 H28C 109.5 . .
H28B C28 H28C 109.5 . .
N4 C24 C22 38.3(9) . .
N4 C24 H24A 109.5 . .
C22 C24 H24A 122.3 . .
N4 C24 H24B 109.5 . .
C22 C24 H24B 71.2 . .
H24A C24 H24B 109.5 . .
N4 C24 H24C 109.5 . .
C22 C24 H24C 124.9 . .
H24A C24 H24C 109.5 . .
H24B C24 H24C 109.5 . .
N4 C24 H24D 120.5 . .
C22 C24 H24D 109.5 . .
H24A C24 H24D 126.2 . .
H24B C24 H24D 72.6 . .
H24C C24 H24D 37.0 . .
N4 C24 H24E 71.4 . .
C22 C24 H24E 109.5 . .
H24A C24 H24E 67.7 . .
H24B C24 H24E 177.1 . .
H24C C24 H24E 72.5 . .
H24D C24 H24E 109.5 . .
N4 C24 H24F 126.7 . .
C22 C24 H24F 109.5 . .
H24A C24 H24F 41.8 . .
H24B C24 H24F 67.8 . .
H24C C24 H24F 121.8 . .
H24D C24 H24F 109.5 . .
H24E C24 H24F 109.5 . .
N6 C30 H30A 109.5 . .
N6 C30 H30B 109.5 . .
H30A C30 H30B 109.5 . .
N6 C30 H30C 109.5 . .
H30A C30 H30C 109.5 . .
H30B C30 H30C 109.5 . .
C23 N4 C26 122.5(14) . .
C23 N4 C24 112.3(12) . .
C26 N4 C24 125.2(9) . .
C22 N5 C25 110(2) . .
C22 N5 C26 118(2) . .
C25 N5 C26 131.8(14) . .
O7 C23 N4 120.5(14) . .
O7 C23 C25 123.9(9) . .
N4 C23 C25 115.6(14) . .
O7 C22 N5 120(3) . .
O7 C22 C24 127.4(18) . .
N5 C22 C24 112(2) . .

loop_
_geom_bond_atom_site_label_1
_geom_bond_atom_site_label_2
_geom_bond_distance
_geom_bond_site_symmetry_2
Gd1 O5 2.313(4) .
Gd1 O2 2.316(4) .
Gd1 O4 2.322(3) .
Gd1 O3 2.375(3) .
Gd1 O7 2.379(4) .
Gd1 O1 2.403(4) .
Gd1 O6 2.462(3) .
Gd1 O6 2.754(3) 2_556
Gd1 C1 2.918(5) .
O4 C15 1.261(6) 2_556
O1 C1 1.258(6) .
O2 C8 1.257(6) .
O5 C8 1.250(6) 2_546
O7 C22 1.25(3) .
O7 C23 1.278(15) .
O3 C15 1.248(6) .
O6 C1 1.262(6) 2_546
O6 Gd1 2.754(3) 2_546
N1 N1 1.256(9) 3_576
N1 C5 1.425(7) .
C6 C5 1.379(9) .
C6 C7 1.390(8) .
C6 H6 0.9300 .
C4 C3 1.378(8) .
C4 C5 1.390(8) .
C4 H4 0.9300 .
C7 C2 1.384(8) .
C7 H7 0.9300 .
C8 O5 1.250(6) 2_556
C8 C9 1.495(8) .
C3 C2 1.384(7) .
C3 H3 0.9300 .
C15 O4 1.261(6) 2_546
C15 C16 1.504(8) .
C16 C17 1.380(8) .
C16 C21 1.385(9) .
C2 C1 1.501(7) .
C21 C20 1.369(10) .
C21 H21 0.9300 .
C1 O6 1.262(6) 2_556
C9 C14 1.366(9) .
C9 C10 1.390(8) .
C10 C11 1.371(9) .
C10 H10 0.9300 .
C17 C18 1.405(10) .
C17 H17 0.9300 .
N2 N3 1.162(8) 2_656
N2 C12 1.540(11) .
C14 C13 1.394(10) .
C14 H14 0.9300 .
C18 C19 1.370(11) .
C18 H18 0.9300 .
C12 C11 1.336(11) .
C12 C13 1.390(11) .
N3 N2 1.162(8) 2_646
N3 C19 1.574(10) .
C11 H11 0.9300 .
C19 C20 1.368(12) .
C20 H20 0.9300 .
N6 C27 1.343(14) .
N6 C30 1.438(17) .
N6 C29 1.471(15) .
C26 N4 1.472(13) .
C26 N5 1.53(2) .
C26 H26A 0.9600 .
C26 H26B 0.9600 .
C26 H26C 0.9600 .
C26 H26D 0.9600 .
C26 H26E 0.9600 .
C26 H26F 0.9600 .
C13 H13 0.9300 .
O8 C27 1.163(13) .
C25 N5 1.50(2) .
C25 C23 1.538(16) .
C25 H25D 0.9600 .
C25 H25E 0.9600 .
C25 H25F 0.9600 .
C25 H25A 0.9600 .
C25 H25B 0.9600 .
C25 H25C 0.9600 .
C27 C28 1.525(13) .
C29 H29A 0.9600 .
C29 H29B 0.9600 .
C29 H29C 0.9600 .
C28 H28A 0.9600 .
C28 H28B 0.9600 .
C28 H28C 0.9600 .
C24 N4 1.506(16) .
C24 C22 1.59(3) .
C24 H24A 0.9600 .
C24 H24B 0.9600 .
C24 H24C 0.9600 .
C24 H24D 0.9600 .
C24 H24E 0.9600 .
C24 H24F 0.9600 .
C30 H30A 0.9600 .
C30 H30B 0.9600 .
C30 H30C 0.9600 .
N4 C23 1.305(15) .
N5 C22 1.33(3) .
